data_1571654
loop_
_publ_author_name
'Yang, Hao-Ran'
'Cheng, Xiang'
'Chang, Xin'
'Wang, Zuo-Fei'
'Dong, Xiu-Qin'
'Wang, Chun-Jiang'

_publ_section_title
;
 Copper/ruthenium relay catalysis enables 1,6-double chiral inductions
 with stereodivergence
;
_journal_issue 26
_journal_name_full 'Chemical Science'
_journal_page_first 10135
_journal_page_last 10145
_journal_paper_doi 10.1039/D4SC01804D
_journal_volume 15
_journal_year 2024
_chemical_absolute_configuration ad
_chemical_formula_moiety '2(C24 H31 N O5 S)'
_chemical_formula_sum 'C48 H62 N2 O10 S2'
_chemical_formula_weight 891.11
_space_group_crystal_system monoclinic
_space_group_IT_number 4
_space_group_name_Hall 'P 2yb'
_space_group_name_H-M_alt 'P 1 21 1'
_atom_sites_solution_hydrogens geom
_atom_sites_solution_primary dual
_audit_creation_date 2023-07-03
_audit_creation_method
;
Olex2 1.5-ac5-024
(compiled 2022.04.12 svn.rca3783a0 for Rigaku Oxford Diffraction, GUI svn.r6498)
;
_audit_update_record
;
2024-01-28 deposited with the CCDC.	2024-05-16 downloaded from the CCDC.
;
_cell_angle_alpha 90
_cell_angle_beta 94.9320(10)
_cell_angle_gamma 90
_cell_formula_units_Z 2
_cell_length_a 18.8686(2)
_cell_length_b 5.43670(10)
_cell_length_c 22.9849(2)
_cell_measurement_reflns_used 29464
_cell_measurement_temperature 99.99(10)
_cell_measurement_theta_max 75.1410
_cell_measurement_theta_min 1.9110
_cell_volume 2349.13(5)
_computing_cell_refinement 'CrysAlisPro 1.171.42.93a (Rigaku OD, 2023)'
_computing_data_collection 'CrysAlisPro 1.171.42.93a (Rigaku OD, 2023)'
_computing_data_reduction 'CrysAlisPro 1.171.42.93a (Rigaku OD, 2023)'
_computing_molecular_graphics 'Olex2 1.5-ac5-024 (Dolomanov et al., 2009)'
_computing_publication_material 'Olex2 1.5-ac5-024 (Dolomanov et al., 2009)'
_computing_structure_refinement 'SHELXL 2018/3 (Sheldrick, 2015)'
_computing_structure_solution 'SHELXT  (Sheldrick, 2015)'
_diffrn_ambient_environment N~2~
_diffrn_ambient_temperature 99.99(10)
_diffrn_detector 'Hybrid Pixel Array Detector'
_diffrn_detector_area_resol_mean 10.0000
_diffrn_detector_type 'HyPix-Arc 150'
_diffrn_measured_fraction_theta_full 1.000
_diffrn_measured_fraction_theta_max 0.969
_diffrn_measurement_details
;
List of Runs (angles in degrees, time in seconds):

  # Type    Start    End  Width  t~exp~   \w     \q     \k     \f   Frames
#--------------------------------------------------------------------------
  1  \w     27.00  52.00   0.50    0.05    --    8.00  41.00  71.52   50
  2  \w     31.00  56.00   0.50    0.05    --   12.00  41.00  27.93   50
  3  \w     35.00  60.00   0.50    0.05    --   16.00  41.00  64.10   50
  4  \w     35.00  60.00   0.50    0.05    --   16.00  41.00  76.37   50
  5  \w     39.00  64.00   0.50    0.05    --   20.00  41.00  84.56   50
  6  \w     39.00  64.00   0.50    0.05    --   20.00  41.00  81.80   50
  7  \w     35.00  60.00   0.50    0.05    --   16.00  41.00 113.78   50
  8  \w     39.00  64.00   0.50    0.05    --   20.00  41.00 123.75   50
  9  \w     43.00  68.00   0.50    0.05    --   24.00  41.00 141.07   50
 10  \w     31.00  56.00   0.50    0.05    --   12.00  40.00 151.38   50
 11  \w     55.00  80.00   0.50    0.05    --   36.00  41.00 120.72   50
 12  \w     31.00  56.00   0.50    0.05    --   12.00  40.00 103.92   50
 13  \w     47.00  72.00   0.50    0.05    --   28.00  40.00  46.31   50
 14  \w     43.00  68.00   0.50    0.05    --   24.00  37.00 120.73   50
 15  \w     43.00  68.00   0.50    0.05    --   24.00  41.00  31.32   50
 16  \w     55.00  80.00   0.50    0.05    --   36.00  41.00  -5.19   50
 17  \w     55.00  80.00   0.50    0.05    --   36.00  40.00   4.38   50
 18  \w     69.00  94.00   0.50    0.05    --   62.88  14.00 -70.00   50
 19  \w     91.00 116.00   0.50    0.05    --   76.80  14.00 -70.00   50
 20  \w     62.00  88.00   0.50    0.05    --   72.82  14.00 -70.00   52
 21  \w     34.00  60.00   0.50    0.05    --   72.82-125.00   0.00   52
 22  \w     32.00  58.00   0.50    0.05    --   72.82-125.00 -30.00   52
 23  \w     36.00  96.00   0.50    0.05    --   76.80-125.00 -60.00  120
 24  \w     39.00  89.00   0.50    0.05    --   72.82-125.00-120.00  100
 25  \w     22.00  74.00   0.50    0.05    --   62.88-125.00-180.00  104
 26  \w      7.00  32.00   0.50    0.05    --   16.00-120.00-116.14   50
 27  \w    -97.00 -72.00   0.50    0.05    --  -52.00 -41.00 -73.24   50
 28  \w   -105.00 -80.00   0.50    0.05    --  -60.00 -41.00 -78.38   50
 29  \w   -109.00 -84.00   0.50    0.05    --  -64.00 -41.00 -70.24   50
 30  \w   -109.00 -83.00   0.50    0.05    --  -64.00 -41.00 -52.57   52
 31  \w    -93.00 -67.00   0.50    0.05    --  -48.00 -40.00  32.72   52
 32  \w   -105.00 -80.00   0.50    0.05    --  -60.00 -41.00  61.54   50
 33  \w   -109.00 -84.00   0.50    0.05    --  -64.00 -41.00  58.82   50
 34  \w   -113.00 -87.00   0.50    0.05    --  -68.00 -41.00  52.49   52
 35  \w   -113.00 -88.00   0.50    0.05    --  -68.00 -39.00 -34.91   50
 36  \w   -113.00 -88.00   0.50    0.05    --  -68.00 -38.00 -16.75   50
 37  \w   -117.00 -91.00   0.50    0.05    --  -72.00 -38.00 -18.26   52
 38  \w   -101.00 -76.00   0.50    0.05    --  -56.00 -37.00 -40.37   50
 39  \w    -97.00 -72.00   0.50    0.05    --  -52.00 -36.00 -19.68   50
 40  \w   -112.00 -87.00   0.50    0.05    --  -68.00 -33.00  66.68   50
 41  \w   -120.00 -94.00   0.50    0.05    --  -76.60 -33.00  68.90   52
 42  \w   -100.00 -74.00   0.50    0.05    --  -56.00 -36.00   9.95   52
 43  \w   -100.00 -74.00   0.50    0.05    --  -56.00 -31.00  47.18   52
 44  \w    -99.00 -74.00   0.50    0.05    --  -56.00 -32.00  54.69   50
 45  \w   -123.00 -94.00   0.50    0.05    --  -76.60 -31.00  60.98   58
 46  \w   -106.00 -81.00   0.50    0.05    --  -60.00 -35.00  -2.60   50
 47  \w   -119.00 -88.00   0.50    0.05    --  -76.60 -22.00   9.64   62
 48  \w   -122.00 -97.00   0.50    0.05    --  -76.60 -30.00 -78.55   50
 49  \w   -120.00 -94.00   0.50    0.05    --  -76.60 -32.00 -87.05   52
 50  \w   -121.00 -76.00   0.50    0.05    --  -81.50 -15.00-120.00   90
 51  \w    -90.00 -62.00   0.50    0.05    --  -63.33 -15.00-180.00   56
 52  \w   -125.00 -75.00   0.50    0.05    --  -81.50 -15.00-180.00  100
 53  \w   -113.00 -88.00   0.50    0.05    --  -81.50 -15.00 -30.00   50
 54  \w   -125.00 -80.00   0.50    0.05    --  -81.50 -14.00 118.00   90
 55  \w    -98.00 -64.00   0.50    0.05    --  -76.34 -14.00 118.00   68
 56  \w   -103.00 -78.00   0.50    0.05    --  -63.33 -14.00 118.00   50
 57  \w    -89.00 -63.00   0.50    0.05    --  -71.69 -14.00 118.00   52
 58  \w    -53.00 -27.00   0.50    0.05    --  -63.33 125.00-120.00   52
 59  \w    -95.00 -38.00   0.50    0.05    --  -76.34 125.00 -90.00  114
 60  \w   -101.00 -53.00   0.50    0.05    --  -81.50 125.00-120.00   96
 61  \w    -78.00 -44.00   0.50    0.05    --  -81.50 125.00-180.00   68
 62  \w    -95.00 -45.00   0.50    0.05    --  -81.50 125.00 -60.00  100
 63  \w    -93.00 -58.00   0.50    0.05    --  -76.34 125.00 -30.00   70
 64  \w   -101.00 -56.00   0.50    0.05    --  -81.50 125.00   0.00   90
 65  \w    -65.00 -39.00   0.50    0.05    --  -76.34 125.00 120.00   52
;
_diffrn_measurement_device 'four-circle diffractometer'
_diffrn_measurement_device_type 'ROD, Synergy Custom system, HyPix-Arc 150'
_diffrn_measurement_method '\w scans'
_diffrn_orient_matrix_type 'CrysAlisPro convention (1999,Acta A55,543-557)'
_diffrn_orient_matrix_UB_11 0.0787399000
_diffrn_orient_matrix_UB_12 0.0476639000
_diffrn_orient_matrix_UB_13 0.0202896000
_diffrn_orient_matrix_UB_21 0.0172096000
_diffrn_orient_matrix_UB_22 0.0209062000
_diffrn_orient_matrix_UB_23 -0.0641377000
_diffrn_orient_matrix_UB_31 -0.0147245000
_diffrn_orient_matrix_UB_32 0.2785590000
_diffrn_orient_matrix_UB_33 0.0013550000
_diffrn_radiation_monochromator mirror
_diffrn_radiation_probe x-ray
_diffrn_radiation_type 'Cu K\a'
_diffrn_radiation_wavelength 1.54184
_diffrn_reflns_av_R_equivalents 0.0186
_diffrn_reflns_av_unetI/netI 0.0159
_diffrn_reflns_Laue_measured_fraction_full 1.000
_diffrn_reflns_Laue_measured_fraction_max 0.969
_diffrn_reflns_limit_h_max 23
_diffrn_reflns_limit_h_min -23
_diffrn_reflns_limit_k_max 6
_diffrn_reflns_limit_k_min -4
_diffrn_reflns_limit_l_max 28
_diffrn_reflns_limit_l_min -28
_diffrn_reflns_number 37596
_diffrn_reflns_point_group_measured_fraction_full 0.926
_diffrn_reflns_point_group_measured_fraction_max 0.873
_diffrn_reflns_theta_full 67.684
_diffrn_reflns_theta_max 75.776
_diffrn_reflns_theta_min 1.929
_diffrn_source 'Rotating-anode X-ray tube'
_diffrn_source_type 'Rigaku (Cu) X-ray Source'
_exptl_absorpt_coefficient_mu 1.505
_exptl_absorpt_correction_T_max 1.00000
_exptl_absorpt_correction_T_min 0.69963
_exptl_absorpt_correction_type multi-scan
_exptl_absorpt_process_details
;
CrysAlisPro 1.171.42.93a (Rigaku Oxford Diffraction, 2023)
Empirical absorption correction using spherical harmonics,
implemented in SCALE3 ABSPACK scaling algorithm.
;
_exptl_crystal_colour 'clear light colourless'
_exptl_crystal_colour_lustre clear
_exptl_crystal_colour_modifier light
_exptl_crystal_colour_primary colourless
_exptl_crystal_density_diffrn 1.260
_exptl_crystal_description block
_exptl_crystal_F_000 952
_exptl_crystal_size_max 0.28
_exptl_crystal_size_mid 0.18
_exptl_crystal_size_min 0.06
_refine_diff_density_max 0.557
_refine_diff_density_min -0.461
_refine_diff_density_rms 0.046
_refine_ls_abs_structure_details
;
 Flack x determined using 3141 quotients [(I+)-(I-)]/[(I+)+(I-)]
 (Parsons, Flack and Wagner, Acta Cryst. B69 (2013) 249-259).
;
_refine_ls_abs_structure_Flack 0.023(13)
_refine_ls_extinction_method none
_refine_ls_goodness_of_fit_ref 1.036
_refine_ls_hydrogen_treatment constr
_refine_ls_matrix_type full
_refine_ls_number_parameters 569
_refine_ls_number_reflns 8532
_refine_ls_number_restraints 1
_refine_ls_restrained_S_all 1.036
_refine_ls_R_factor_all 0.0370
_refine_ls_R_factor_gt 0.0362
_refine_ls_shift/su_max 0.001
_refine_ls_shift/su_mean 0.000
_refine_ls_structure_factor_coef Fsqd
_refine_ls_weighting_details 'w=1/[\s^2^(Fo^2^)+(0.0655P)^2^+0.7750P] where P=(Fo^2^+2Fc^2^)/3'
_refine_ls_weighting_scheme calc
_refine_ls_wR_factor_gt 0.0984
_refine_ls_wR_factor_ref 0.0991
_reflns_Friedel_coverage 0.624
_reflns_Friedel_fraction_full 0.833
_reflns_Friedel_fraction_max 0.753
_reflns_number_gt 8325
_reflns_number_total 8532
_reflns_threshold_expression 'I > 2\s(I)'
_cod_data_source_file d4sc01804d2.cif
_cod_data_source_block 20230703-yhr-rrrp_r_auto
_cod_depositor_comments 'Adding full bibliography for 1571654--1571655.cif.'
_cod_database_code 1571654
_shelx_shelxl_version_number 2018/3
_chemical_oxdiff_formula CNOHS
_shelx_space_group_comment
;
The symmetry employed for this shelxl refinement is uniquely defined
by the following loop, which should always be used as a source of
symmetry information in preference to the above space-group names.
They are only intended as comments.
;
_olex2_refinement_description
;
1. Fixed Uiso
 At 1.2 times of:
  All C(H) groups, All C(H,H) groups, All N(H) groups
 At 1.5 times of:
  All C(H,H,H) groups, All O(H) groups
2.a Ternary CH refined with riding coordinates:
 C00L(H00L), C00Y(H00Y), C013(H013), C019(H019)
2.b Secondary CH2 refined with riding coordinates:
 C01C(H01A,H01C), C01E(H01G,H01H), C01J(H01X,H01Y), C01Q(H3,HF)
2.c Aromatic/amide H refined with riding coordinates:
 N00C(H00C), N00D(H00D), C00K(H00K), C00M(H00M), C00N(H00N), C00O(H00O),
 C00P(H00P), C00T(H00T), C00U(H00U), C00V(H00V), C00W(H00W), C00X(H00X),
 C010(H010), C011(H011), C014(H014), C015(H015), C016(H016), C017(H017),
 C018(H018), C01A(H01R), C01B(H01B), C01F(H01S), C01I(H01W), C01P(H2)
2.d Idealised Me refined as rotating group:
 C01D(H01D,H01E,H01F), C01G(H01I,H01J,H01K), C01H(H01T,H01U,H01V), C01K(H01Z,H,
 HA), C01L(H01L,H01M,H01N), C01M(H01O,H01P,H01Q), C01N(H01,HB,HC), C01O(H1,HD,
 HE)
2.e Idealised tetrahedral OH refined as rotating group:
 O00B(H00B), O00E(H00E)
;
_olex2_submission_special_instructions 'No special instructions were received'
_oxdiff_exptl_absorpt_empirical_details
;
Empirical correction (ABSPACK) includes:
- Absorption correction using spherical harmonics
- Frame scaling
;
_oxdiff_exptl_absorpt_empirical_full_max 1.447
_oxdiff_exptl_absorpt_empirical_full_min 0.665

loop_
_space_group_symop_operation_xyz
'x, y, z'
'-x, y+1/2, -z'

loop_
_atom_site_label
_atom_site_type_symbol
_atom_site_fract_x
_atom_site_fract_y
_atom_site_fract_z
_atom_site_U_iso_or_equiv
_atom_site_adp_type
_atom_site_occupancy
_atom_site_site_symmetry_order
_atom_site_calc_flag
_atom_site_refinement_flags_posn
_atom_site_refinement_flags_adp
_atom_site_refinement_flags_occupancy
_atom_site_disorder_assembly
_atom_site_disorder_group
S001 S 0.90380(3) 0.77388(12) 0.61071(2) 0.02229(14) Uani 1 1 d . . . . .
S002 S 0.38137(3) 0.23049(13) 0.88055(2) 0.02418(15) Uani 1 1 d . . . . .
O003 O 0.68611(9) 0.6054(4) 0.53161(7) 0.0223(4) Uani 1 1 d . . . . .
O004 O 0.18204(9) 0.3797(4) 0.95760(7) 0.0248(4) Uani 1 1 d . . . . .
O005 O 0.88985(10) 1.0256(4) 0.62388(8) 0.0272(4) Uani 1 1 d . . . . .
O006 O 0.96762(9) 0.6595(4) 0.63635(8) 0.0273(4) Uani 1 1 d . . . . .
O007 O 0.44043(9) 0.3493(4) 0.85689(8) 0.0297(5) Uani 1 1 d . . . . .
O008 O 0.36896(10) -0.0265(4) 0.87034(8) 0.0297(4) Uani 1 1 d . . . . .
O009 O 0.23547(11) 0.7052(4) 0.91823(10) 0.0392(5) Uani 1 1 d . . . . .
O00A O 0.75274(10) 0.2849(4) 0.56731(9) 0.0343(5) Uani 1 1 d . . . . .
O00B O 0.50470(10) 0.3333(5) 0.74768(8) 0.0376(5) Uani 1 1 d . . . . .
H00B H 0.485336 0.319510 0.779091 0.056 Uiso 1 1 calc R U . . .
N00C N 0.83954(10) 0.6093(5) 0.63245(9) 0.0245(5) Uani 1 1 d . . . . .
H00C H 0.848880 0.480238 0.654935 0.029 Uiso 1 1 calc R U . . .
N00D N 0.31114(11) 0.3794(5) 0.85409(9) 0.0287(5) Uani 1 1 d . . . . .
H00D H 0.314692 0.499540 0.828851 0.034 Uiso 1 1 calc R U . . .
O00E O -0.05006(12) 0.6770(5) 0.76447(10) 0.0471(6) Uani 1 1 d . . . . .
H00E H -0.034357 0.685265 0.731422 0.071 Uiso 1 1 calc R U . . .
C00F C 0.90143(11) 0.7448(6) 0.53412(10) 0.0221(5) Uani 1 1 d . . . . .
C00G C 0.73492(13) 0.4983(5) 0.56828(11) 0.0227(5) Uani 1 1 d . . . . .
C00H C 0.21999(13) 0.4891(6) 0.91911(11) 0.0264(6) Uani 1 1 d . . . . .
C00I C 0.40460(13) 0.5899(6) 0.71266(10) 0.0247(6) Uani 1 1 d . . . . .
C00J C 0.39075(12) 0.2743(6) 0.95697(10) 0.0226(5) Uani 1 1 d . . . . .
C00K C 0.86885(13) 0.9262(5) 0.49866(11) 0.0244(5) Uani 1 1 d . . . . .
H00K H 0.847028 1.063589 0.515401 0.029 Uiso 1 1 calc R U . . .
C00L C 0.76549(12) 0.6772(5) 0.61432(10) 0.0226(5) Uani 1 1 d . . . . .
H00L H 0.763374 0.848649 0.598530 0.027 Uiso 1 1 calc R U . . .
C00M C 0.36504(13) 0.0963(6) 0.99287(11) 0.0238(5) Uani 1 1 d . . . . .
H00M H 0.340118 -0.042828 0.976631 0.029 Uiso 1 1 calc R U . . .
C00N C 0.93202(13) 0.5395(5) 0.51025(11) 0.0248(5) Uani 1 1 d . . . . .
H00N H 0.953544 0.414780 0.534744 0.030 Uiso 1 1 calc R U . . .
C00O C -0.28663(14) 0.3573(6) 0.81062(11) 0.0287(6) Uani 1 1 d . . . . .
H00O H -0.335429 0.345061 0.817504 0.034 Uiso 1 1 calc R U . . .
C00P C 0.37634(13) 0.1249(5) 1.05307(11) 0.0249(5) Uani 1 1 d . . . . .
H00P H 0.358820 0.003836 1.077954 0.030 Uiso 1 1 calc R U . . .
C00Q C 0.41272(12) 0.3269(5) 1.07752(11) 0.0242(6) Uani 1 1 d . . . . .
C00R C 0.64463(14) 0.4556(6) 0.48641(11) 0.0269(6) Uani 1 1 d . . . . .
C00S C 0.90001(12) 0.7016(6) 0.41320(11) 0.0252(6) Uani 1 1 d . . . . .
C00T C 0.25728(14) 0.6492(6) 0.69805(12) 0.0318(7) Uani 1 1 d . . . . .
H00T H 0.207165 0.670272 0.692728 0.038 Uiso 1 1 calc R U . . .
C00U C 0.36187(14) 0.4107(6) 0.68499(11) 0.0281(6) Uani 1 1 d . . . . .
H00U H 0.383023 0.266051 0.671043 0.034 Uiso 1 1 calc R U . . .
C00V C 0.43616(13) 0.5070(6) 1.04021(11) 0.0253(5) Uani 1 1 d . . . . .
H00V H 0.459677 0.649128 1.056313 0.030 Uiso 1 1 calc R U . . .
C00W C 0.86856(14) 0.9045(6) 0.43843(11) 0.0263(6) Uani 1 1 d . . . . .
H00W H 0.846750 1.028908 0.413995 0.032 Uiso 1 1 calc R U . . .
C00X C 0.93047(13) 0.5206(6) 0.44991(11) 0.0266(6) Uani 1 1 d . . . . .
H00X H 0.950796 0.379926 0.433307 0.032 Uiso 1 1 calc R U . . .
C00Y C 0.48467(13) 0.5615(6) 0.72072(11) 0.0287(6) Uani 1 1 d . . . . .
H00Y H 0.504823 0.698361 0.746096 0.034 Uiso 1 1 calc R U . . .
C00Z C -0.14385(14) 0.3979(6) 0.78874(12) 0.0319(7) Uani 1 1 d . . . . .
C010 C 0.59771(14) 0.5382(7) 0.67056(11) 0.0316(7) Uani 1 1 d . . . . .
H010 H 0.615164 0.385963 0.686220 0.038 Uiso 1 1 calc R U . . .
C011 C 0.42558(12) 0.4814(6) 0.97987(11) 0.0251(6) Uani 1 1 d . . . . .
H011 H 0.441973 0.603893 0.954787 0.030 Uiso 1 1 calc R U . . .
C012 C 0.15027(14) 0.5262(6) 1.00344(11) 0.0279(6) Uani 1 1 d . . . . .
C013 C 0.24138(12) 0.3089(6) 0.87325(11) 0.0262(6) Uani 1 1 d . . . . .
H013 H 0.243820 0.138543 0.889725 0.031 Uiso 1 1 calc R U . . .
C014 C -0.17630(15) 0.5800(6) 0.81896(11) 0.0315(6) Uani 1 1 d . . . . .
H014 H -0.149620 0.720080 0.832414 0.038 Uiso 1 1 calc R U . . .
C015 C 0.64501(13) 0.7024(7) 0.65771(11) 0.0315(7) Uani 1 1 d . . . . .
H015 H 0.628821 0.854077 0.640869 0.038 Uiso 1 1 calc R U . . .
C016 C 0.37286(15) 0.7976(6) 0.73358(11) 0.0314(6) Uani 1 1 d . . . . .
H016 H 0.401464 0.921359 0.753019 0.038 Uiso 1 1 calc R U . . .
C017 C 0.28855(14) 0.4393(6) 0.67731(12) 0.0296(6) Uani 1 1 d . . . . .
H017 H 0.259870 0.315541 0.657921 0.035 Uiso 1 1 calc R U . . .
C018 C -0.24723(14) 0.5611(6) 0.82995(11) 0.0308(6) Uani 1 1 d . . . . .
H018 H -0.268817 0.687929 0.850720 0.037 Uiso 1 1 calc R U . . .
C019 C -0.06622(15) 0.4242(7) 0.77734(13) 0.0387(8) Uani 1 1 d . . . . .
H019 H -0.055556 0.316675 0.743889 0.046 Uiso 1 1 calc R U . . .
C01A C -0.25452(15) 0.1729(6) 0.78138(13) 0.0348(7) Uani 1 1 d . . . . .
H01R H -0.280980 0.031130 0.768732 0.042 Uiso 1 1 calc R U . . .
C01B C 0.29924(16) 0.8265(6) 0.72635(13) 0.0356(7) Uani 1 1 d . . . . .
H01B H 0.277951 0.969376 0.741045 0.043 Uiso 1 1 calc R U . . .
C01C C 0.72356(13) 0.6599(7) 0.66859(11) 0.0361(8) Uani 1 1 d . . . . .
H01A H 0.731290 0.494590 0.686079 0.043 Uiso 1 1 calc R U . . .
H01C H 0.743225 0.781828 0.697626 0.043 Uiso 1 1 calc R U . . .
C01D C 0.90285(14) 0.6822(6) 0.34792(12) 0.0332(7) Uani 1 1 d . . . . .
H01D H 0.855497 0.714042 0.328422 0.050 Uiso 1 1 calc R U . . .
H01E H 0.918293 0.516470 0.337957 0.050 Uiso 1 1 calc R U . . .
H01F H 0.936604 0.803380 0.335017 0.050 Uiso 1 1 calc R U . . .
C01E C 0.51819(13) 0.5705(6) 0.66260(11) 0.0291(6) Uani 1 1 d . . . . .
H01G H 0.497316 0.438994 0.636713 0.035 Uiso 1 1 calc R U . . .
H01H H 0.506964 0.730480 0.643392 0.035 Uiso 1 1 calc R U . . .
C01F C -0.18287(16) 0.1936(7) 0.77022(13) 0.0364(7) Uani 1 1 d . . . . .
H01S H -0.161060 0.066168 0.749802 0.044 Uiso 1 1 calc R U . . .
C01G C 0.60301(15) 0.2600(7) 0.51568(13) 0.0361(7) Uani 1 1 d . . . . .
H01I H 0.635709 0.132998 0.532159 0.054 Uiso 1 1 calc R U . . .
H01J H 0.568188 0.185398 0.486842 0.054 Uiso 1 1 calc R U . . .
H01K H 0.578197 0.334816 0.546976 0.054 Uiso 1 1 calc R U . . .
C01H C 0.42987(15) 0.3485(6) 1.14261(11) 0.0325(7) Uani 1 1 d . . . . .
H01T H 0.397843 0.242283 1.162715 0.049 Uiso 1 1 calc R U . . .
H01U H 0.423698 0.519592 1.154636 0.049 Uiso 1 1 calc R U . . .
H01V H 0.479220 0.297792 1.152788 0.049 Uiso 1 1 calc R U . . .
C01I C 0.11195(14) 0.2581(8) 0.83197(12) 0.0414(8) Uani 1 1 d . . . . .
H01W H 0.102956 0.100566 0.847624 0.050 Uiso 1 1 calc R U . . .
C01J C 0.18673(14) 0.3185(8) 0.81957(12) 0.0392(8) Uani 1 1 d . . . . .
H01X H 0.187328 0.485541 0.802500 0.047 Uiso 1 1 calc R U . . .
H01Y H 0.201679 0.201691 0.789922 0.047 Uiso 1 1 calc R U . . .
C01K C 0.09865(15) 0.7129(6) 0.97477(13) 0.0361(7) Uani 1 1 d . . . . .
H01Z H 0.125057 0.837064 0.954537 0.054 Uiso 1 1 calc R U . . .
H H 0.072627 0.792744 1.004679 0.054 Uiso 1 1 calc R U . . .
HA H 0.064916 0.629326 0.946569 0.054 Uiso 1 1 calc R U . . .
C01L C 0.59463(16) 0.6464(6) 0.45717(13) 0.0381(7) Uani 1 1 d . . . . .
H01L H 0.563968 0.712386 0.485758 0.057 Uiso 1 1 calc R U . . .
H01M H 0.565183 0.569621 0.424964 0.057 Uiso 1 1 calc R U . . .
H01N H 0.622495 0.780294 0.441947 0.057 Uiso 1 1 calc R U . . .
C01M C 0.69353(17) 0.3529(7) 0.44367(13) 0.0409(8) Uani 1 1 d . . . . .
H01O H 0.725189 0.483248 0.431885 0.061 Uiso 1 1 calc R U . . .
H01P H 0.665134 0.289787 0.409177 0.061 Uiso 1 1 calc R U . . .
H01Q H 0.721973 0.219051 0.462246 0.061 Uiso 1 1 calc R U . . .
C01N C 0.20889(16) 0.6414(7) 1.04376(14) 0.0413(8) Uani 1 1 d . . . . .
H01 H 0.244462 0.516123 1.055947 0.062 Uiso 1 1 calc R U . . .
HB H 0.188611 0.708597 1.078243 0.062 Uiso 1 1 calc R U . . .
HC H 0.231500 0.773932 1.023146 0.062 Uiso 1 1 calc R U . . .
C01O C 0.11061(18) 0.3318(7) 1.03502(14) 0.0417(8) Uani 1 1 d . . . . .
H1 H 0.073816 0.257663 1.007833 0.062 Uiso 1 1 calc R U . . .
HD H 0.088346 0.407811 1.067554 0.062 Uiso 1 1 calc R U . . .
HE H 0.144022 0.204327 1.050091 0.062 Uiso 1 1 calc R U . . .
C01P C 0.05951(16) 0.4066(8) 0.82269(13) 0.0416(8) Uani 1 1 d . . . . .
H2 H 0.070170 0.565481 0.808617 0.050 Uiso 1 1 calc R U . . .
C01Q C -0.01738(15) 0.3560(8) 0.83172(13) 0.0413(8) Uani 1 1 d . . . . .
H3 H -0.031151 0.452354 0.865527 0.050 Uiso 1 1 calc R U . . .
HF H -0.023304 0.179421 0.840613 0.050 Uiso 1 1 calc R U . . .

loop_
_atom_site_aniso_label
_atom_site_aniso_U_11
_atom_site_aniso_U_22
_atom_site_aniso_U_33
_atom_site_aniso_U_23
_atom_site_aniso_U_13
_atom_site_aniso_U_12
S001 0.0167(2) 0.0308(4) 0.0196(3) 0.0011(2) 0.00284(19) -0.0021(2)
S002 0.0186(3) 0.0373(4) 0.0172(3) 0.0032(2) 0.0045(2) 0.0023(2)
O003 0.0210(8) 0.0271(10) 0.0185(8) -0.0008(7) -0.0007(6) 0.0007(7)
O004 0.0234(8) 0.0315(11) 0.0202(8) 0.0008(8) 0.0059(7) -0.0005(8)
O005 0.0259(9) 0.0323(11) 0.0237(8) -0.0028(8) 0.0032(7) -0.0006(8)
O006 0.0184(8) 0.0379(12) 0.0253(9) 0.0048(8) 0.0008(7) -0.0008(8)
O007 0.0209(8) 0.0451(13) 0.0243(9) 0.0069(8) 0.0089(7) 0.0014(8)
O008 0.0308(9) 0.0377(13) 0.0209(9) -0.0044(8) 0.0039(7) 0.0006(8)
O009 0.0384(11) 0.0323(13) 0.0496(12) 0.0032(10) 0.0192(9) -0.0043(9)
O00A 0.0317(9) 0.0292(12) 0.0403(11) -0.0026(9) -0.0065(8) 0.0057(9)
O00B 0.0283(9) 0.0584(16) 0.0273(9) 0.0121(10) 0.0095(8) 0.0077(10)
N00C 0.0170(9) 0.0349(14) 0.0217(10) 0.0049(9) 0.0025(7) -0.0014(9)
N00D 0.0183(10) 0.0480(16) 0.0203(10) 0.0130(10) 0.0051(8) 0.0028(10)
O00E 0.0372(11) 0.0687(18) 0.0356(11) 0.0089(11) 0.0037(9) -0.0123(11)
C00F 0.0153(10) 0.0316(15) 0.0197(10) 0.0003(11) 0.0033(8) -0.0029(10)
C00G 0.0188(11) 0.0277(15) 0.0221(11) 0.0014(10) 0.0046(9) 0.0005(10)
C00H 0.0181(11) 0.0352(17) 0.0263(13) 0.0059(11) 0.0037(9) -0.0006(11)
C00I 0.0237(12) 0.0366(16) 0.0142(10) 0.0027(10) 0.0038(8) -0.0030(11)
C00J 0.0182(10) 0.0316(15) 0.0184(10) 0.0022(11) 0.0034(8) 0.0028(11)
C00K 0.0206(11) 0.0271(15) 0.0256(12) -0.0002(11) 0.0032(9) 0.0018(10)
C00L 0.0168(10) 0.0295(15) 0.0215(11) -0.0002(10) 0.0023(9) -0.0006(10)
C00M 0.0209(11) 0.0291(15) 0.0216(11) 0.0004(11) 0.0037(9) -0.0013(11)
C00N 0.0195(11) 0.0281(15) 0.0271(12) 0.0023(11) 0.0034(9) 0.0015(10)
C00O 0.0235(12) 0.0360(17) 0.0272(13) 0.0043(11) 0.0056(10) 0.0018(11)
C00P 0.0254(12) 0.0281(15) 0.0217(12) 0.0035(10) 0.0053(9) -0.0011(11)
C00Q 0.0182(11) 0.0329(16) 0.0218(11) -0.0013(10) 0.0024(9) 0.0046(10)
C00R 0.0271(12) 0.0313(16) 0.0213(12) -0.0070(11) -0.0027(10) 0.0004(11)
C00S 0.0169(10) 0.0357(17) 0.0233(12) -0.0025(11) 0.0027(9) -0.0017(11)
C00T 0.0235(12) 0.0444(19) 0.0280(13) 0.0077(12) 0.0052(10) 0.0016(12)
C00U 0.0280(13) 0.0336(17) 0.0234(12) 0.0002(11) 0.0056(10) -0.0004(12)
C00V 0.0181(11) 0.0298(15) 0.0279(12) -0.0019(11) 0.0016(9) -0.0023(10)
C00W 0.0245(12) 0.0301(16) 0.0240(12) 0.0015(11) 0.0006(10) 0.0054(11)
C00X 0.0189(11) 0.0315(16) 0.0302(13) -0.0048(11) 0.0061(9) 0.0020(11)
C00Y 0.0240(12) 0.0438(18) 0.0184(11) 0.0028(11) 0.0032(9) -0.0019(12)
C00Z 0.0220(12) 0.0492(19) 0.0240(12) 0.0099(12) -0.0006(10) 0.0018(12)
C010 0.0221(12) 0.054(2) 0.0192(11) 0.0032(12) 0.0042(9) 0.0012(13)
C011 0.0181(11) 0.0307(16) 0.0268(12) 0.0043(11) 0.0043(9) -0.0004(10)
C012 0.0256(12) 0.0351(17) 0.0240(12) -0.0031(11) 0.0076(10) -0.0012(12)
C013 0.0172(10) 0.0399(18) 0.0220(11) 0.0034(11) 0.0044(9) -0.0016(11)
C014 0.0303(13) 0.0397(18) 0.0237(12) 0.0024(12) -0.0015(10) -0.0069(13)
C015 0.0201(11) 0.055(2) 0.0201(11) -0.0061(12) 0.0046(9) 0.0010(12)
C016 0.0338(13) 0.0366(17) 0.0245(12) -0.0032(12) 0.0056(10) -0.0052(13)
C017 0.0255(12) 0.0357(17) 0.0276(13) 0.0047(12) 0.0028(10) -0.0058(12)
C018 0.0309(13) 0.0387(18) 0.0230(12) 0.0009(12) 0.0036(10) 0.0038(12)
C019 0.0244(13) 0.063(2) 0.0290(14) 0.0073(14) 0.0018(11) 0.0019(14)
C01A 0.0305(14) 0.0354(18) 0.0393(15) -0.0011(13) 0.0073(12) -0.0016(12)
C01B 0.0365(15) 0.0365(19) 0.0353(15) 0.0014(13) 0.0127(12) 0.0075(13)
C01C 0.0184(11) 0.071(2) 0.0190(12) -0.0059(13) 0.0041(9) -0.0025(13)
C01D 0.0271(13) 0.048(2) 0.0246(13) -0.0048(12) 0.0039(10) 0.0037(13)
C01E 0.0189(11) 0.050(2) 0.0182(11) 0.0040(12) 0.0032(9) -0.0016(12)
C01F 0.0331(14) 0.0388(19) 0.0384(15) -0.0007(13) 0.0089(12) 0.0078(13)
C01G 0.0325(13) 0.0379(18) 0.0368(14) -0.0073(14) -0.0030(11) -0.0075(13)
C01H 0.0307(13) 0.0440(19) 0.0228(13) -0.0012(12) 0.0015(10) -0.0012(13)
C01I 0.0216(12) 0.076(3) 0.0258(13) 0.0000(16) 0.0006(10) -0.0058(16)
C01J 0.0212(12) 0.075(3) 0.0221(12) 0.0007(14) 0.0029(10) 0.0009(14)
C01K 0.0306(13) 0.0406(19) 0.0378(15) -0.0035(14) 0.0066(11) 0.0056(13)
C01L 0.0389(15) 0.0381(19) 0.0345(15) -0.0049(13) -0.0138(12) 0.0053(14)
C01M 0.0396(16) 0.056(2) 0.0274(14) -0.0154(14) 0.0031(12) 0.0051(15)
C01N 0.0354(15) 0.054(2) 0.0339(15) -0.0161(15) 0.0005(12) -0.0008(15)
C01O 0.0477(17) 0.045(2) 0.0354(15) -0.0012(14) 0.0238(13) -0.0042(15)
C01P 0.0289(14) 0.063(2) 0.0327(15) 0.0074(15) 0.0035(11) -0.0017(15)
C01Q 0.0235(13) 0.070(3) 0.0309(14) 0.0115(15) 0.0029(11) 0.0048(14)

loop_
_atom_type_symbol
_atom_type_description
_atom_type_scat_dispersion_real
_atom_type_scat_dispersion_imag
_atom_type_scat_source
C C 0.0181 0.0091 'International Tables Vol C Tables 4.2.6.8 and 6.1.1.4'
H H 0.0000 0.0000 'International Tables Vol C Tables 4.2.6.8 and 6.1.1.4'
N N 0.0311 0.0180 'International Tables Vol C Tables 4.2.6.8 and 6.1.1.4'
O O 0.0492 0.0322 'International Tables Vol C Tables 4.2.6.8 and 6.1.1.4'
S S 0.3331 0.5567 'International Tables Vol C Tables 4.2.6.8 and 6.1.1.4'

loop_
_geom_angle_atom_site_label_1
_geom_angle_atom_site_label_2
_geom_angle_atom_site_label_3
_geom_angle
_geom_angle_site_symmetry_1
_geom_angle_site_symmetry_3
_geom_angle_publ_flag
O005 S001 O006 119.37(12) . . ?
O005 S001 N00C 107.88(12) . . ?
O005 S001 C00F 107.91(13) . . ?
O006 S001 N00C 104.92(12) . . ?
O006 S001 C00F 108.60(11) . . ?
N00C S001 C00F 107.63(11) . . ?
O007 S002 N00D 105.58(12) . . ?
O007 S002 C00J 107.55(12) . . ?
O008 S002 O007 119.88(12) . . ?
O008 S002 N00D 107.93(13) . . ?
O008 S002 C00J 107.19(13) . . ?
N00D S002 C00J 108.29(12) . . ?
C00G O003 C00R 119.8(2) . . ?
C00H O004 C012 120.4(2) . . ?
C00L N00C S001 119.46(19) . . ?
C013 N00D S002 118.61(19) . . ?
C00K C00F S001 119.6(2) . . ?
C00K C00F C00N 121.1(2) . . ?
C00N C00F S001 119.3(2) . . ?
O003 C00G C00L 111.3(2) . . ?
O00A C00G O003 126.0(3) . . ?
O00A C00G C00L 122.7(2) . . ?
O004 C00H C013 111.4(2) . . ?
O009 C00H O004 126.2(3) . . ?
O009 C00H C013 122.4(2) . . ?
C00U C00I C00Y 121.4(3) . . ?
C016 C00I C00U 118.8(2) . . ?
C016 C00I C00Y 119.8(3) . . ?
C00M C00J S002 119.2(2) . . ?
C011 C00J S002 119.4(2) . . ?
C011 C00J C00M 121.4(2) . . ?
C00W C00K C00F 119.2(3) . . ?
N00C C00L C00G 109.4(2) . . ?
N00C C00L C01C 107.3(2) . . ?
C00G C00L C01C 109.6(2) . . ?
C00J C00M C00P 118.9(3) . . ?
C00X C00N C00F 118.7(2) . . ?
C01A C00O C018 119.5(3) . . ?
C00Q C00P C00M 121.3(3) . . ?
C00P C00Q C00V 118.5(2) . . ?
C00P C00Q C01H 121.3(3) . . ?
C00V C00Q C01H 120.1(3) . . ?
O003 C00R C01G 109.6(2) . . ?
O003 C00R C01L 101.8(2) . . ?
O003 C00R C01M 110.0(2) . . ?
C01G C00R C01L 110.5(2) . . ?
C01M C00R C01G 113.5(3) . . ?
C01M C00R C01L 110.8(3) . . ?
C00W C00S C01D 121.2(3) . . ?
C00X C00S C00W 118.3(2) . . ?
C00X C00S C01D 120.4(3) . . ?
C01B C00T C017 119.6(3) . . ?
C00I C00U C017 121.0(3) . . ?
C011 C00V C00Q 121.0(3) . . ?
C00K C00W C00S 120.9(3) . . ?
C00N C00X C00S 121.8(3) . . ?
O00B C00Y C00I 111.5(2) . . ?
O00B C00Y C01E 107.1(2) . . ?
C00I C00Y C01E 111.9(2) . . ?
C014 C00Z C019 119.7(3) . . ?
C01F C00Z C014 118.9(3) . . ?
C01F C00Z C019 121.3(3) . . ?
C015 C010 C01E 125.6(3) . . ?
C00J C011 C00V 118.9(2) . . ?
O004 C012 C01K 109.5(2) . . ?
O004 C012 C01N 109.7(2) . . ?
O004 C012 C01O 102.2(2) . . ?
C01N C012 C01K 113.4(3) . . ?
C01O C012 C01K 110.5(2) . . ?
C01O C012 C01N 111.1(3) . . ?
N00D C013 C00H 109.7(2) . . ?
N00D C013 C01J 107.8(2) . . ?
C00H C013 C01J 109.6(2) . . ?
C00Z C014 C018 121.0(3) . . ?
C010 C015 C01C 122.6(3) . . ?
C00I C016 C01B 120.5(3) . . ?
C00T C017 C00U 119.8(3) . . ?
C00O C018 C014 120.0(3) . . ?
O00E C019 C00Z 110.4(3) . . ?
O00E C019 C01Q 105.9(3) . . ?
C00Z C019 C01Q 111.0(2) . . ?
C00O C01A C01F 120.2(3) . . ?
C00T C01B C016 120.3(3) . . ?
C015 C01C C00L 115.2(2) . . ?
C010 C01E C00Y 111.9(2) . . ?
C00Z C01F C01A 120.4(3) . . ?
C01P C01I C01J 123.8(4) . . ?
C01I C01J C013 114.6(2) . . ?
C01I C01P C01Q 126.9(4) . . ?
C01P C01Q C019 111.2(2) . . ?

loop_
_geom_bond_atom_site_label_1
_geom_bond_atom_site_label_2
_geom_bond_distance
_geom_bond_site_symmetry_2
_geom_bond_publ_flag
S001 O005 1.431(2) . ?
S001 O006 1.4361(18) . ?
S001 N00C 1.620(2) . ?
S001 C00F 1.764(2) . ?
S002 O007 1.4350(19) . ?
S002 O008 1.433(2) . ?
S002 N00D 1.626(2) . ?
S002 C00J 1.766(2) . ?
O003 C00G 1.329(3) . ?
O003 C00R 1.489(3) . ?
O004 C00H 1.326(3) . ?
O004 C012 1.487(3) . ?
O009 C00H 1.211(4) . ?
O00A C00G 1.209(4) . ?
O00B C00Y 1.423(4) . ?
N00C C00L 1.470(3) . ?
N00D C013 1.474(3) . ?
O00E C019 1.444(5) . ?
C00F C00K 1.389(4) . ?
C00F C00N 1.391(4) . ?
C00G C00L 1.514(4) . ?
C00H C013 1.519(4) . ?
C00I C00U 1.384(4) . ?
C00I C00Y 1.514(3) . ?
C00I C016 1.383(4) . ?
C00J C00M 1.386(4) . ?
C00J C011 1.384(4) . ?
C00K C00W 1.389(4) . ?
C00L C01C 1.537(3) . ?
C00M C00P 1.390(3) . ?
C00N C00X 1.389(4) . ?
C00O C018 1.386(4) . ?
C00O C01A 1.376(4) . ?
C00P C00Q 1.388(4) . ?
C00Q C00V 1.398(4) . ?
C00Q C01H 1.508(3) . ?
C00R C01G 1.514(4) . ?
C00R C01L 1.519(4) . ?
C00R C01M 1.511(4) . ?
C00S C00W 1.402(4) . ?
C00S C00X 1.388(4) . ?
C00S C01D 1.510(3) . ?
C00T C017 1.388(4) . ?
C00T C01B 1.375(5) . ?
C00U C017 1.388(4) . ?
C00V C011 1.391(4) . ?
C00Y C01E 1.527(3) . ?
C00Z C014 1.382(5) . ?
C00Z C019 1.517(4) . ?
C00Z C01F 1.380(5) . ?
C010 C015 1.314(4) . ?
C010 C01E 1.506(3) . ?
C012 C01K 1.518(4) . ?
C012 C01N 1.516(4) . ?
C012 C01O 1.515(4) . ?
C013 C01J 1.539(3) . ?
C014 C018 1.387(4) . ?
C015 C01C 1.500(3) . ?
C016 C01B 1.394(4) . ?
C019 C01Q 1.533(4) . ?
C01A C01F 1.402(4) . ?
C01I C01J 1.500(4) . ?
C01I C01P 1.280(5) . ?
C01P C01Q 1.509(4) . ?
